data_4505496
loop_
_publ_author_name
'Liu, Ming-guan'
'Zhang, Peng-peng'
'Peng, Jun'
'Meng, Hua-xin'
'Wang, Xiang'
'Zhu, Min'
'Wang, Dan-dan'
'Meng, Cui-li'
'Alimaje, Kundawlet'

_publ_section_title
;
 Organic--Inorganic Hybrids Constructed from Mixed-Valence Multinuclear
 Copper Complexes and Templated by Keggin Polyoxometalates
;
_journal_issue 3
_journal_name_full 'Crystal Growth &amp; Design'
_journal_page_first 1273
_journal_paper_doi 10.1021/cg2012809
_journal_volume 12
_journal_year 2012
_chemical_formula_sum 'C48 H35 Cu8 N40 O41 Si W12'
_chemical_formula_weight 4570.57
_chemical_name_systematic
; 
 ? 
;
_space_group_IT_number 2
_symmetry_cell_setting triclinic
_symmetry_space_group_name_Hall '-P 1'
_symmetry_space_group_name_H-M 'P -1'
_atom_sites_solution_hydrogens geom
_atom_sites_solution_primary direct
_atom_sites_solution_secondary difmap
_audit_creation_method SHELXL-97
_cell_angle_alpha 92.7867(23)
_cell_angle_beta 91.5679(23)
_cell_angle_gamma 109.8888(21)
_cell_formula_units_Z 2
_cell_length_a 14.2938(27)
_cell_length_b 14.8561(28)
_cell_length_c 23.1087(44)
_cell_measurement_reflns_used 25
_cell_measurement_temperature 293(2)
_cell_measurement_theta_max 15
_cell_measurement_theta_min 7.5
_cell_volume 4604.0(15)
_computing_cell_refinement 'Bruker XSCANS'
_computing_data_collection 'Bruker XSCANS'
_computing_data_reduction 'Bruker SHELXTL'
_computing_molecular_graphics 'Bruker SHELXTL'
_computing_publication_material 'Bruker SHELXTL'
_computing_structure_refinement 'SHELXL-97 (Sheldrick, 1997)'
_computing_structure_solution 'SHELXS-97 (Sheldrick, 1990)'
_diffrn_ambient_temperature 293(2)
_diffrn_measured_fraction_theta_full 0.974
_diffrn_measured_fraction_theta_max 0.974
_diffrn_measurement_device_type 'CCD area detector'
_diffrn_measurement_method 'omega scans'
_diffrn_radiation_monochromator graphite
_diffrn_radiation_source 'fine-focus sealed tube'
_diffrn_radiation_type MoK\a
_diffrn_radiation_wavelength 0.71069
_diffrn_reflns_av_R_equivalents 0.0505
_diffrn_reflns_av_sigmaI/netI 0.1359
_diffrn_reflns_limit_h_max 14
_diffrn_reflns_limit_h_min -17
_diffrn_reflns_limit_k_max 16
_diffrn_reflns_limit_k_min -17
_diffrn_reflns_limit_l_max 23
_diffrn_reflns_limit_l_min -27
_diffrn_reflns_number 22707
_diffrn_reflns_theta_full 25.10
_diffrn_reflns_theta_max 25.10
_diffrn_reflns_theta_min 1.46
_exptl_absorpt_coefficient_mu 16.839
_exptl_absorpt_correction_T_max 0.068
_exptl_absorpt_correction_T_min 0.037
_exptl_absorpt_correction_type multi-scan
_exptl_absorpt_process_details '(SADABS; Bruker, 2000)'
_exptl_crystal_colour brown
_exptl_crystal_density_diffrn 3.295
_exptl_crystal_density_method 'not measured'
_exptl_crystal_description block
_exptl_crystal_F_000 4124.0
_exptl_crystal_size_max 0.24
_exptl_crystal_size_mid 0.18
_exptl_crystal_size_min 0.16
_refine_diff_density_max 7.400
_refine_diff_density_min -3.035
_refine_diff_density_rms 0.378
_refine_ls_extinction_method none
_refine_ls_goodness_of_fit_ref 1.162
_refine_ls_hydrogen_treatment constr
_refine_ls_matrix_type full
_refine_ls_number_parameters 1369
_refine_ls_number_reflns 15968
_refine_ls_number_restraints 3187
_refine_ls_restrained_S_all 1.067
_refine_ls_R_factor_all 0.1760
_refine_ls_R_factor_gt 0.0843
_refine_ls_shift/su_max 0.067
_refine_ls_shift/su_mean 0.001
_refine_ls_structure_factor_coef Fsqd
_refine_ls_weighting_details 'calc w=1/[\s^2^(Fo^2^)+(0.1000P)^2^+0.0000P] where P=(Fo^2^+2Fc^2^)/3'
_refine_ls_weighting_scheme calc
_refine_ls_wR_factor_gt 0.1977
_refine_ls_wR_factor_ref 0.2395
_reflns_number_gt 8083
_reflns_number_total 16387
_reflns_threshold_expression >2sigma(I)
_cod_data_source_file cg2012809_si_003.cif
_cod_data_source_block pp
_cod_depositor_comments
;
The following automatic conversions were performed:

'_symmetry_cell_setting' value 'Triclinic' changed to 'triclinic'
according to /home/saulius/struct/CIF-dictionaries/cif_core.dic
dictionary named 'cif_core.dic' version 2.4.1 from 2010-06-29.

Automatic conversion script
Id: cif_fix_values 1715 2011-07-08 13:25:40Z adriana 
;
_cod_original_cell_volume 4604(2)
_cod_original_sg_symbol_H-M 'P-1   '
_cod_original_formula_sum 'C48 H35 Cu8 N40 O41 Si W12 '
_cod_database_code 4505496

loop_
_symmetry_equiv_pos_as_xyz
'x, y, z'
'-x, -y, -z'

loop_
_atom_site_label
_atom_site_type_symbol
_atom_site_fract_x
_atom_site_fract_y
_atom_site_fract_z
_atom_site_U_iso_or_equiv
_atom_site_adp_type
_atom_site_occupancy
_atom_site_symmetry_multiplicity
_atom_site_calc_flag
_atom_site_refinement_flags
W1 W 1.64475(11) 0.45195(12) -0.38685(8) 0.0754(5) Uani 1 1 d .
W2 W 1.54361(11) 0.63730(11) -0.36697(7) 0.0681(5) Uani 1 1 d .
W3 W 1.59585(11) 0.71236(10) -0.57388(7) 0.0699(5) Uani 1 1 d .
W4 W 1.40116(10) 0.68570(10) -0.47961(7) 0.0620(4) Uani 1 1 d .
W5 W 1.73970(10) 0.66432(10) -0.46098(8) 0.0729(5) Uani 1 1 d .
W6 W 1.30414(10) 0.47424(10) -0.40692(6) 0.0577(4) Uani 1 1 d .
W7 W 0.24802(10) -0.02705(10) -0.02758(6) 0.0564(4) Uani 1 1 d .
W8 W 0.66693(11) 0.05499(9) -0.11229(5) 0.0519(4) Uani 1 1 d .
W9 W 0.68395(10) 0.22814(8) 0.00089(6) 0.0527(4) Uani 1 1 d .
W10 W 0.43170(9) 0.20356(8) -0.02352(5) 0.0425(3) Uani 1 1 d .
W11 W 0.41686(9) 0.03448(9) -0.13930(5) 0.0412(3) Uani 1 1 d .
W12 W 0.47812(8) -0.17209(8) -0.11546(5) 0.0358(3) Uani 1 1 d .
Cu1 Cu 0.8544(2) 0.2297(2) -0.19256(14) 0.0402(9) Uani 1 1 d .
Cu2 Cu 1.0678(2) 0.4279(2) 0.02455(13) 0.0357(8) Uani 1 1 d .
Cu3 Cu 1.0788(2) 0.3212(2) -0.33905(13) 0.0378(8) Uani 1 1 d .
Cu4 Cu 0.8635(3) -0.0279(3) -0.40075(15) 0.0482(10) Uani 1 1 d .
Cu5 Cu 0.9624(3) 0.2038(3) 0.22981(17) 0.0701(14) Uani 1 1 d U
Cu6 Cu 1.5000 0.5000 0.0000 0.0428(13) Uani 1 2 d S
Cu7 Cu 0.9213(2) 0.0436(2) -0.53804(14) 0.0409(9) Uani 1 1 d .
Cu8 Cu 0.5000 0.0000 -0.5000 0.0678(19) Uani 1 2 d S
Cu9 Cu 1.1282(2) 0.5189(3) -0.10525(14) 0.0397(8) Uani 1 1 d .
Si2 Si 0.5000 0.0000 0.0000 0.0437(17) Uani 1 2 d SU
Si1 Si 1.5000 0.5000 -0.5000 0.068(2) Uani 1 2 d SU
N1 N 0.9568(17) 0.1927(17) -0.1484(10) 0.048(2) Uani 1 1 d U
N2 N 0.8819(17) 0.3241(17) -0.1252(9) 0.046(2) Uani 1 1 d U
N3 N 0.9065(17) 0.1227(17) -0.2994(10) 0.048(2) Uani 1 1 d U
N4 N 0.8579(17) 0.1725(17) -0.2673(10) 0.048(2) Uani 1 1 d U
C31 C 0.4429(12) -0.0382(15) -0.3757(9) 0.068(3) Uani 1 1 d GU
H31A H 0.3858 -0.0230 -0.3826 0.081 Uiso 1 1 calc R
N7 N 0.7320(17) 0.2501(17) -0.2260(10) 0.049(2) Uani 1 1 d U
N8 N 0.9855(17) 0.3425(17) 0.0812(10) 0.047(3) Uani 1 1 d U
N9 N 0.6321(19) -0.018(2) -0.4983(11) 0.060(3) Uani 1 1 d U
N10 N 0.9475(18) 0.2536(18) 0.1545(10) 0.053(3) Uani 1 1 d U
N11 N 0.7012(19) 0.0108(19) -0.5357(11) 0.061(3) Uani 1 1 d U
N12 N 0.9276(16) 0.4486(17) -0.0688(9) 0.043(2) Uani 1 1 d U
N13 N 0.7811(18) -0.0007(18) -0.5104(10) 0.053(3) Uani 1 1 d U
N14 N 0.8600(17) 0.0949(18) -0.3500(10) 0.0507(19) Uani 1 1 d U
N15 N 0.9458(16) -0.0923(17) -0.3654(10) 0.045(2) Uani 1 1 d U
N16 N 1.0515(17) 0.3969(17) -0.2765(10) 0.046(2) Uani 1 1 d U
N17 N 0.8549(18) 0.2609(18) 0.2502(10) 0.054(3) Uani 1 1 d U
N18 N 1.0061(18) 0.2785(18) 0.1088(10) 0.052(3) Uani 1 1 d U
N19 N 1.0105(16) 0.4878(16) -0.2127(9) 0.044(2) Uani 1 1 d U
N20 N 1.0732(17) -0.1440(17) -0.3568(10) 0.046(3) Uani 1 1 d U
N21 N 1.2204(16) 0.4823(16) -0.0564(9) 0.042(2) Uani 1 1 d U
N22 N 0.9884(17) 0.3440(17) -0.4046(9) 0.047(2) Uani 1 1 d U
N23 N 1.1069(16) 0.1426(17) -0.3961(10) 0.045(2) Uani 1 1 d U
N24 N 0.9819(16) 0.3957(17) -0.0511(9) 0.043(2) Uani 1 1 d U
N25 N 1.0746(16) 0.4553(17) -0.1836(9) 0.0444(19) Uani 1 1 d U
N26 N 0.9100(18) 0.3649(18) 0.1086(10) 0.052(3) Uani 1 1 d U
N27 N 0.7643(18) -0.0324(18) -0.4573(11) 0.055(2) Uani 1 1 d U
N28 N 0.9942(17) 0.4537(17) -0.2676(10) 0.047(2) Uani 1 1 d U
N29 N 1.0788(17) 0.2176(17) -0.3944(9) 0.046(2) Uani 1 1 d U
N30 N 1.2044(16) 0.4556(16) -0.0010(9) 0.042(2) Uani 1 1 d U
N31 N 0.8651(16) 0.4042(17) -0.1134(9) 0.044(2) Uani 1 1 d U
N32 N 1.1662(17) 0.2984(17) -0.2744(10) 0.046(2) Uani 1 1 d U
N33 N 1.0662(16) 0.0882(17) -0.4389(9) 0.044(2) Uani 1 1 d U
N34 N 1.0047(17) 0.1257(17) -0.4709(10) 0.047(2) Uani 1 1 d U
N35 N 0.7792(17) 0.1212(18) -0.3533(10) 0.053(2) Uani 1 1 d U
N36 N 1.3670(16) 0.4994(17) -0.0195(9) 0.044(3) Uani 1 1 d U
N37 N 0.9869(18) 0.1738(18) 0.3090(10) 0.054(3) Uani 1 1 d U
N38 N 1.3164(16) 0.5091(17) -0.0715(9) 0.044(3) Uani 1 1 d U
N39 N 1.0255(16) -0.1036(16) -0.3882(9) 0.042(3) Uani 1 1 d U
N40 N 1.5620(17) 0.5370(18) -0.0797(10) 0.050(3) Uani 1 1 d U
C1 C 0.801(2) 0.257(2) 0.2966(13) 0.055(3) Uani 1 1 d U
H1A H 0.8157 0.2255 0.3278 0.066 Uiso 1 1 calc R
C2 C 0.751(2) 0.341(2) 0.2045(13) 0.054(3) Uani 1 1 d U
H2A H 0.7299 0.3654 0.1719 0.065 Uiso 1 1 calc R
C3 C 0.728(2) 0.293(2) 0.3027(13) 0.054(3) Uani 1 1 d U
H3A H 0.6945 0.2869 0.3370 0.064 Uiso 1 1 calc R
C4 C 0.703(2) 0.339(2) 0.2573(13) 0.054(3) Uani 1 1 d U
H4A H 0.6559 0.3689 0.2617 0.065 Uiso 1 1 calc R
C5 C 0.670(2) 0.282(2) -0.2012(13) 0.048(3) Uani 1 1 d U
H5A H 0.6866 0.3059 -0.1629 0.058 Uiso 1 1 calc R
C6 C 0.585(2) 0.285(2) -0.2241(12) 0.051(3) Uani 1 1 d U
H6A H 0.5481 0.3176 -0.2053 0.061 Uiso 1 1 calc R
C7 C 0.554(2) 0.236(2) -0.2778(12) 0.051(3) Uani 1 1 d U
H7 H 0.4896 0.2256 -0.2928 0.061 Uiso 1 1 calc R
C8 C 0.617(2) 0.202(2) -0.3093(13) 0.050(3) Uani 1 1 d U
H8A H 0.6000 0.1743 -0.3468 0.061 Uiso 1 1 calc R
C13 C 1.575(2) 0.573(2) -0.1791(13) 0.056(3) Uani 1 1 d U
H13A H 1.5419 0.5783 -0.2134 0.068 Uiso 1 1 calc R
C14 C 1.662(2) 0.545(2) -0.0750(13) 0.053(3) Uani 1 1 d U
C15 C 1.526(2) 0.555(2) -0.1284(12) 0.052(3) Uani 1 1 d U
H15A H 1.4606 0.5554 -0.1289 0.063 Uiso 1 1 calc R
C16 C 1.678(2) 0.584(2) -0.1776(13) 0.056(3) Uani 1 1 d U
H16 H 1.7164 0.6022 -0.2099 0.067 Uiso 1 1 calc R
C17 C 1.722(2) 0.566(2) -0.1234(13) 0.056(3) Uani 1 1 d U
H17A H 1.7875 0.5679 -0.1209 0.067 Uiso 1 1 calc R
C19 C 0.828(2) 0.307(2) 0.2026(12) 0.053(3) Uani 1 1 d U
C20 C 0.710(2) 0.212(2) -0.2810(12) 0.049(2) Uani 1 1 d U
C21 C 1.078(2) 0.138(2) -0.0713(12) 0.049(3) Uani 1 1 d U
H21A H 1.1167 0.1193 -0.0442 0.059 Uiso 1 1 calc R
C22 C 1.047(2) 0.214(2) -0.0606(12) 0.048(2) Uani 1 1 d U
H22A H 1.0682 0.2509 -0.0260 0.058 Uiso 1 1 calc R
C23 C 0.986(2) 0.238(2) -0.0992(12) 0.046(2) Uani 1 1 d U
C24 C 0.989(2) 0.118(2) -0.1637(12) 0.049(2) Uani 1 1 d U
H24 H 0.9714 0.0844 -0.1997 0.059 Uiso 1 1 calc R
C25 C 1.051(2) 0.093(2) -0.1209(12) 0.052(3) Uani 1 1 d U
H25A H 1.0730 0.0423 -0.1303 0.062 Uiso 1 1 calc R
C26 C 1.161(2) 0.344(2) -0.2231(12) 0.046(2) Uani 1 1 d U
C27 C 1.216(2) 0.329(2) -0.1733(12) 0.048(2) Uani 1 1 d U
H27A H 1.2120 0.3581 -0.1373 0.058 Uiso 1 1 calc R
C28 C 1.220(2) 0.240(2) -0.2756(12) 0.047(2) Uani 1 1 d U
H28A H 1.2192 0.2046 -0.3100 0.057 Uiso 1 1 calc R
C29 C 1.276(2) 0.270(2) -0.1794(12) 0.051(3) Uani 1 1 d U
H29A H 1.3131 0.2618 -0.1479 0.061 Uiso 1 1 calc R
C30 C 1.277(2) 0.229(2) -0.2296(12) 0.049(3) Uani 1 1 d U
H30A H 1.3173 0.1920 -0.2346 0.059 Uiso 1 1 calc R
N6 N 0.5099(14) -0.0308(14) -0.4192(6) 0.066(3) Uani 1 1 d GU
C32 C 0.923(2) 0.289(2) -0.5010(12) 0.049(3) Uani 1 1 d U
H32A H 0.9173 0.2482 -0.5340 0.058 Uiso 1 1 calc R
C33 C 0.889(2) 0.362(2) -0.5006(12) 0.049(3) Uani 1 1 d U
H33A H 0.8556 0.3690 -0.5343 0.059 Uiso 1 1 calc R
C34 C 0.968(2) 0.276(2) -0.4496(12) 0.047(2) Uani 1 1 d U
C35 C 0.958(2) 0.415(2) -0.4074(12) 0.048(3) Uani 1 1 d U
H35A H 0.9747 0.4615 -0.3768 0.057 Uiso 1 1 calc R
C36 C 0.898(2) 0.427(2) -0.4559(12) 0.048(3) Uani 1 1 d U
H36 H 0.8690 0.4739 -0.4562 0.057 Uiso 1 1 calc R
C37 C 0.5952(13) -0.0536(15) -0.4089(7) 0.062(3) Uani 1 1 d GU
C38 C 0.6136(13) -0.0838(16) -0.3551(9) 0.063(3) Uani 1 1 d GU
H38A H 0.6707 -0.0990 -0.3482 0.075 Uiso 1 1 calc R
C39 C 0.5465(15) -0.0911(15) -0.3116(7) 0.067(3) Uani 1 1 d GU
H39A H 0.5588 -0.1113 -0.2756 0.081 Uiso 1 1 calc R
C40 C 0.4612(14) -0.0683(16) -0.3219(7) 0.065(3) Uani 1 1 d GU
H40A H 0.4164 -0.0733 -0.2928 0.078 Uiso 1 1 calc R
C41 C 0.953(2) 0.319(2) -0.0882(12) 0.045(2) Uani 1 1 d U
C42 C 0.782(2) 0.169(2) -0.3037(12) 0.050(2) Uani 1 1 d U
C43 C 0.669(2) -0.038(2) -0.4527(14) 0.059(2) Uani 1 1 d U
C44 C 1.300(2) 0.470(2) 0.0180(11) 0.040(3) Uani 1 1 d U
C45 C 1.017(2) 0.206(2) -0.4410(12) 0.047(2) Uani 1 1 d U
C46 C 0.891(2) 0.307(2) 0.1540(13) 0.052(3) Uani 1 1 d U
C47 C 1.099(2) 0.401(2) -0.2246(12) 0.045(2) Uani 1 1 d U
C48 C 0.942(2) -0.130(2) -0.3123(12) 0.047(4) Uani 1 1 d U
OW1 O 0.8529(18) 0.045(2) 0.2043(11) 0.102(9) Uani 1 1 d U
O1 O 0.518(3) 0.110(3) 0.0209(17) 0.056(3) Uani 0.50 1 d PU
O2 O 0.429(3) 0.041(3) -0.0376(17) 0.057(2) Uani 0.50 1 d PU
O3 O 1.473(3) 0.591(3) -0.522(2) 0.077(3) Uani 0.50 1 d PU
O4 O 0.379(3) -0.059(3) 0.0179(17) 0.055(3) Uani 0.50 1 d PU
O5 O 1.446(3) 0.552(3) -0.459(2) 0.077(3) Uani 0.50 1 d PU
O6 O 1.421(3) 0.453(3) -0.560(2) 0.075(3) Uani 0.50 1 d PU
O7 O 0.495(3) 0.016(3) 0.0670(16) 0.052(3) Uani 0.50 1 d PU
O8 O 1.404(3) 0.432(3) -0.467(2) 0.075(3) Uani 0.50 1 d PU
O9 O 1.4827(16) 0.6479(17) -0.6198(10) 0.079(3) Uani 1 1 d U
O10 O 0.7446(15) 0.0819(15) -0.1659(9) 0.059(3) Uani 1 1 d U
O11 O 1.3369(16) 0.3646(17) -0.3907(11) 0.081(3) Uani 1 1 d U
O12 O 0.7707(15) 0.3356(15) -0.0010(8) 0.062(5) Uani 1 1 d U
O13 O 1.4855(16) 0.7052(17) -0.4144(11) 0.079(3) Uani 1 1 d U
O14 O 0.6031(15) -0.0751(15) -0.1291(9) 0.059(3) Uani 1 1 d U
O15 O 1.5970(17) 0.5392(17) -0.3424(11) 0.084(3) Uani 1 1 d U
O16 O 0.2518(16) -0.1474(15) -0.0335(9) 0.065(3) Uani 1 1 d U
O17 O 1.4138(16) 0.5504(16) -0.3577(10) 0.079(3) Uani 1 1 d U
O18 O 0.4310(15) 0.1521(15) -0.1002(9) 0.061(2) Uani 1 1 d U
O19 O 1.5668(17) 0.6991(17) -0.3028(11) 0.086(5) Uani 1 1 d U
O20 O 0.4163(15) -0.0933(15) -0.1472(9) 0.061(2) Uani 1 1 d U
O21 O 0.5524(16) -0.2165(15) -0.0582(9) 0.063(3) Uani 1 1 d U
O22 O 1.6418(17) 0.8125(16) -0.6118(11) 0.080(5) Uani 1 1 d U
O23 O 0.1298(14) -0.0374(16) -0.0422(9) 0.065(5) Uani 1 1 d U
O24 O 0.4057(15) 0.3002(15) -0.0335(8) 0.058(4) Uani 1 1 d U
O25 O 1.6917(17) 0.7404(17) -0.5137(11) 0.081(3) Uani 1 1 d U
O26 O 0.3809(17) 0.0542(17) -0.2066(10) 0.075(5) Uani 1 1 d U
O27 O 1.8572(15) 0.7412(15) -0.4430(10) 0.072(5) Uani 1 1 d U
O28 O 1.6616(16) 0.3706(17) -0.4523(11) 0.084(4) Uani 1 1 d U
O29 O 0.7475(16) 0.0315(15) -0.0549(9) 0.063(3) Uani 1 1 d U
O30 O 1.2151(16) 0.4590(17) -0.3610(10) 0.078(3) Uani 1 1 d U
O31 O 0.4688(16) -0.2548(15) -0.1686(9) 0.064(4) Uani 1 1 d U
O32 O 1.7140(16) 0.4292(17) -0.3348(10) 0.079(5) Uani 1 1 d U
O33 O 1.3044(16) 0.5854(16) -0.4418(10) 0.078(3) Uani 1 1 d U
O34 O 0.6384(15) 0.2307(15) 0.0764(9) 0.059(3) Uani 1 1 d U
O35 O 0.6971(15) 0.1759(15) -0.0719(9) 0.063(2) Uani 1 1 d U
O36 O 1.5080(16) 0.7479(17) -0.5195(11) 0.081(3) Uani 1 1 d U
O37 O 0.2945(15) -0.0210(15) -0.1033(9) 0.062(2) Uani 1 1 d U
O38 O 1.7330(16) 0.5507(16) -0.4214(11) 0.080(3) Uani 1 1 d U
O39 O 0.3064(15) 0.1102(15) -0.0172(9) 0.060(2) Uani 1 1 d U
O40 O 1.2302(16) 0.4026(17) -0.4708(10) 0.080(3) Uani 1 1 d U
O41 O 0.5722(15) 0.2538(15) -0.0305(9) 0.061(2) Uani 1 1 d U
O42 O 0.5550(15) 0.0777(15) -0.1488(9) 0.060(2) Uani 1 1 d U
O43 O 1.6533(16) 0.6907(17) -0.4089(11) 0.082(3) Uani 1 1 d U
O44 O 1.3580(18) 0.7764(18) -0.4753(12) 0.093(5) Uani 1 1 d U
C10 C 1.2300(13) 0.1586(15) 0.1697(7) 0.057(3) Uani 1 1 d GU
H10A H 1.2669 0.1651 0.1367 0.069 Uiso 1 1 calc R
C9 C 1.1400(13) 0.1751(14) 0.1682(6) 0.058(3) Uani 1 1 d GU
H9A H 1.1166 0.1927 0.1341 0.070 Uiso 1 1 calc R
N5 N 1.0849(11) 0.1655(14) 0.2175(8) 0.056(3) Uani 1 1 d GU
C18 C 1.1198(13) 0.1393(15) 0.2685(6) 0.056(3) Uani 1 1 d GU
C12 C 1.2099(14) 0.1228(15) 0.2701(6) 0.060(3) Uani 1 1 d GU
H12A H 1.2332 0.1052 0.3042 0.072 Uiso 1 1 calc R
C11 C 1.2650(11) 0.1324(15) 0.2207(8) 0.058(3) Uani 1 1 d GU
H11A H 1.3252 0.1214 0.2217 0.069 Uiso 1 1 calc R

loop_
_atom_site_aniso_label
_atom_site_aniso_U_11
_atom_site_aniso_U_22
_atom_site_aniso_U_33
_atom_site_aniso_U_23
_atom_site_aniso_U_13
_atom_site_aniso_U_12
W1 0.0484(9) 0.0733(11) 0.0971(13) 0.0367(9) 0.0046(8) 0.0068(8)
W2 0.0610(9) 0.0530(9) 0.0723(10) -0.0228(7) 0.0289(8) -0.0024(7)
W3 0.0683(10) 0.0399(8) 0.0838(11) 0.0114(7) -0.0108(8) -0.0045(7)
W4 0.0524(8) 0.0402(8) 0.0896(11) -0.0089(7) 0.0153(8) 0.0118(7)
W5 0.0413(8) 0.0373(8) 0.1230(14) -0.0105(8) 0.0004(8) -0.0065(6)
W6 0.0475(8) 0.0523(9) 0.0641(9) -0.0226(7) 0.0078(7) 0.0081(7)
W7 0.0555(8) 0.0635(10) 0.0631(9) -0.0209(7) -0.0203(7) 0.0422(7)
W8 0.0840(10) 0.0500(8) 0.0377(7) 0.0057(6) 0.0202(7) 0.0420(8)
W9 0.0750(9) 0.0238(7) 0.0511(8) -0.0032(6) -0.0148(7) 0.0082(6)
W10 0.0468(7) 0.0279(7) 0.0584(8) -0.0013(6) -0.0040(6) 0.0210(6)
W11 0.0475(7) 0.0494(8) 0.0318(7) 0.0015(5) 0.0001(6) 0.0235(6)
W12 0.0450(7) 0.0269(6) 0.0339(7) -0.0069(5) 0.0077(5) 0.0109(5)
Cu1 0.0386(19) 0.046(2) 0.036(2) -0.0121(16) -0.0022(16) 0.0168(17)
Cu2 0.0364(19) 0.039(2) 0.0328(19) -0.0040(15) 0.0021(15) 0.0149(16)
Cu3 0.046(2) 0.043(2) 0.0312(19) -0.0094(15) -0.0021(16) 0.0263(17)
Cu4 0.045(2) 0.067(3) 0.043(2) 0.0067(18) 0.0028(17) 0.032(2)
Cu5 0.096(3) 0.109(4) 0.051(2) 0.042(2) 0.040(2) 0.088(3)
Cu6 0.033(3) 0.077(4) 0.028(3) 0.011(2) 0.004(2) 0.031(3)
Cu7 0.041(2) 0.047(2) 0.037(2) -0.0083(16) 0.0085(16) 0.0180(17)
Cu8 0.044(3) 0.133(6) 0.037(3) -0.023(3) 0.000(3) 0.048(4)
Cu9 0.041(2) 0.055(2) 0.0331(19) 0.0066(16) 0.0003(16) 0.0294(18)
Si2 0.054(4) 0.047(4) 0.045(4) -0.002(3) 0.002(3) 0.036(3)
Si1 0.053(4) 0.054(4) 0.089(5) 0.003(4) 0.014(4) 0.009(3)
N1 0.053(4) 0.053(4) 0.043(4) -0.009(3) 0.000(3) 0.029(3)
N2 0.051(4) 0.053(4) 0.042(4) -0.009(3) 0.002(3) 0.030(3)
N3 0.051(4) 0.056(4) 0.043(4) -0.007(3) 0.000(3) 0.026(3)
N4 0.050(4) 0.055(4) 0.043(4) -0.008(4) 0.002(4) 0.025(4)
C31 0.062(5) 0.074(5) 0.061(5) -0.004(5) 0.004(5) 0.017(5)
N7 0.051(4) 0.055(4) 0.045(4) -0.005(4) 0.003(4) 0.023(4)
N8 0.058(5) 0.056(5) 0.043(5) 0.003(4) 0.012(4) 0.038(4)
N9 0.055(5) 0.071(5) 0.055(5) -0.006(5) 0.002(5) 0.022(5)
N10 0.065(5) 0.060(5) 0.048(5) 0.007(4) 0.016(4) 0.037(4)
N11 0.057(5) 0.071(5) 0.055(5) -0.006(5) 0.002(5) 0.021(5)
N12 0.049(4) 0.051(4) 0.038(4) -0.008(4) 0.002(4) 0.031(4)
N13 0.050(5) 0.064(5) 0.050(5) -0.006(5) 0.002(5) 0.027(5)
N14 0.052(3) 0.058(4) 0.045(3) -0.006(3) 0.001(3) 0.024(3)
N15 0.046(4) 0.054(4) 0.043(4) -0.004(4) 0.001(4) 0.026(4)
N16 0.052(4) 0.052(4) 0.042(4) -0.008(4) -0.001(3) 0.030(3)
N17 0.065(5) 0.061(5) 0.049(5) 0.006(4) 0.016(4) 0.037(5)
N18 0.064(5) 0.061(5) 0.047(5) 0.008(5) 0.015(5) 0.038(5)
N19 0.051(4) 0.050(4) 0.039(4) -0.010(4) 0.001(4) 0.031(4)
N20 0.048(6) 0.050(6) 0.044(6) -0.003(6) 0.000(6) 0.023(6)
N21 0.048(4) 0.052(4) 0.037(4) -0.006(4) 0.002(4) 0.034(4)
N22 0.052(4) 0.054(4) 0.041(4) -0.008(4) -0.001(4) 0.028(4)
N23 0.048(4) 0.053(4) 0.041(4) -0.005(3) 0.000(3) 0.028(3)
N24 0.050(4) 0.051(4) 0.039(4) -0.007(3) 0.004(3) 0.032(3)
N25 0.050(3) 0.051(4) 0.040(3) -0.008(3) 0.001(3) 0.030(3)
N26 0.062(5) 0.058(5) 0.046(5) 0.005(5) 0.014(5) 0.035(5)
N27 0.052(4) 0.064(4) 0.050(4) -0.006(4) 0.001(4) 0.023(4)
N28 0.053(4) 0.053(4) 0.042(4) -0.009(4) 0.000(4) 0.028(4)
N29 0.050(4) 0.053(4) 0.040(4) -0.007(3) 0.001(3) 0.028(3)
N30 0.049(4) 0.052(4) 0.037(4) -0.005(4) 0.006(4) 0.035(4)
N31 0.049(4) 0.051(4) 0.040(4) -0.009(4) 0.004(4) 0.030(4)
N32 0.052(4) 0.053(4) 0.042(4) -0.008(3) 0.001(3) 0.028(3)
N33 0.047(4) 0.052(4) 0.041(4) -0.006(4) 0.001(4) 0.029(4)
N34 0.050(4) 0.055(4) 0.042(4) -0.006(4) 0.000(4) 0.027(4)
N35 0.053(4) 0.060(4) 0.048(4) -0.006(3) 0.001(3) 0.023(3)
N36 0.048(5) 0.056(5) 0.040(5) -0.005(5) 0.002(4) 0.036(4)
N37 0.066(6) 0.062(6) 0.047(6) 0.014(5) 0.016(5) 0.037(5)
N38 0.048(5) 0.056(5) 0.040(5) -0.006(4) 0.003(4) 0.035(4)
N39 0.045(5) 0.050(5) 0.039(5) -0.005(5) 0.000(5) 0.026(5)
N40 0.050(5) 0.066(6) 0.045(5) -0.006(5) 0.006(5) 0.034(5)
C1 0.066(6) 0.062(6) 0.048(5) 0.008(5) 0.016(5) 0.036(5)
C2 0.065(5) 0.061(5) 0.048(5) 0.005(5) 0.016(5) 0.036(5)
C3 0.064(6) 0.062(6) 0.048(6) 0.005(5) 0.019(5) 0.037(5)
C4 0.064(6) 0.061(6) 0.049(6) 0.004(5) 0.016(5) 0.035(5)
C5 0.050(4) 0.055(4) 0.045(4) -0.005(4) 0.001(4) 0.025(4)
C6 0.049(5) 0.057(5) 0.047(5) -0.005(5) 0.004(5) 0.022(5)
C7 0.050(5) 0.058(5) 0.047(5) -0.005(5) 0.003(5) 0.022(5)
C8 0.051(4) 0.057(5) 0.047(4) -0.005(4) 0.002(4) 0.024(4)
C13 0.055(6) 0.071(7) 0.051(6) -0.006(6) 0.005(6) 0.032(6)
C14 0.051(6) 0.069(7) 0.049(6) -0.008(6) 0.010(6) 0.033(6)
C15 0.052(6) 0.066(6) 0.048(6) -0.004(5) 0.004(5) 0.033(5)
C16 0.055(6) 0.071(7) 0.049(6) -0.005(6) 0.007(6) 0.031(6)
C17 0.053(6) 0.071(7) 0.051(6) -0.007(6) 0.008(6) 0.032(6)
C19 0.064(5) 0.059(5) 0.047(5) 0.006(4) 0.015(4) 0.036(4)
C20 0.051(4) 0.055(4) 0.045(4) -0.004(4) 0.001(4) 0.024(4)
C21 0.055(5) 0.055(5) 0.045(5) -0.007(4) -0.003(4) 0.030(4)
C22 0.054(4) 0.055(4) 0.043(4) -0.008(4) 0.000(4) 0.030(4)
C23 0.052(4) 0.053(4) 0.042(4) -0.008(3) 0.000(3) 0.030(3)
C24 0.055(4) 0.054(4) 0.044(4) -0.009(4) -0.001(4) 0.028(4)
C25 0.058(4) 0.056(4) 0.046(4) -0.009(4) -0.002(4) 0.028(4)
C26 0.052(4) 0.052(4) 0.041(4) -0.008(3) -0.001(3) 0.029(3)
C27 0.054(3) 0.054(4) 0.043(3) -0.008(3) -0.001(3) 0.029(3)
C28 0.053(4) 0.053(4) 0.043(4) -0.007(4) -0.002(4) 0.029(4)
C29 0.057(5) 0.055(5) 0.045(5) -0.007(4) -0.004(4) 0.027(4)
C30 0.055(5) 0.055(5) 0.045(5) -0.007(5) -0.002(5) 0.030(5)
N6 0.060(5) 0.073(5) 0.060(5) -0.005(5) 0.002(5) 0.019(5)
C32 0.053(4) 0.056(4) 0.042(4) -0.006(4) -0.001(4) 0.026(4)
C33 0.053(5) 0.056(5) 0.042(5) -0.005(5) -0.002(5) 0.026(5)
C34 0.051(4) 0.055(4) 0.042(4) -0.006(4) 0.000(3) 0.027(4)
C35 0.053(4) 0.054(4) 0.041(4) -0.009(4) -0.001(4) 0.028(4)
C36 0.052(5) 0.055(5) 0.043(5) -0.004(5) -0.002(5) 0.029(5)
C37 0.058(4) 0.070(5) 0.056(4) -0.005(4) 0.002(4) 0.021(4)
C38 0.059(4) 0.070(5) 0.057(4) -0.004(4) 0.003(4) 0.021(4)
C39 0.062(5) 0.075(5) 0.061(5) -0.002(5) 0.005(5) 0.018(5)
C40 0.060(6) 0.073(6) 0.060(6) -0.004(5) 0.004(5) 0.020(5)
C41 0.051(4) 0.052(4) 0.040(4) -0.008(3) 0.001(4) 0.030(4)
C42 0.052(4) 0.056(4) 0.045(4) -0.006(4) 0.002(4) 0.023(4)
C43 0.055(4) 0.068(4) 0.053(4) -0.006(4) 0.004(4) 0.021(4)
C44 0.047(5) 0.053(6) 0.036(6) -0.004(5) 0.002(5) 0.039(5)
C45 0.051(4) 0.054(4) 0.041(4) -0.006(4) 0.000(4) 0.026(4)
C46 0.063(5) 0.059(5) 0.047(5) 0.007(4) 0.014(4) 0.038(4)
C47 0.051(4) 0.051(4) 0.040(4) -0.008(4) 0.000(4) 0.030(4)
C48 0.047(6) 0.052(7) 0.044(7) -0.006(6) 0.001(6) 0.020(6)
OW1 0.084(18) 0.14(2) 0.086(19) -0.039(18) -0.028(15) 0.057(15)
O1 0.062(5) 0.057(5) 0.053(5) -0.003(4) 0.004(4) 0.029(4)
O2 0.064(4) 0.058(4) 0.055(4) -0.005(4) 0.002(4) 0.029(4)
O3 0.062(5) 0.061(5) 0.096(5) 0.001(4) 0.011(4) 0.006(4)
O4 0.062(5) 0.057(5) 0.054(5) -0.006(4) 0.004(5) 0.030(5)
O5 0.062(4) 0.062(5) 0.096(5) 0.001(4) 0.011(4) 0.005(4)
O6 0.060(5) 0.060(5) 0.093(6) 0.002(5) 0.011(5) 0.006(5)
O7 0.058(5) 0.055(5) 0.050(5) -0.004(5) 0.004(5) 0.031(5)
O8 0.060(5) 0.060(5) 0.094(5) 0.001(5) 0.009(5) 0.006(4)
O9 0.062(5) 0.064(5) 0.094(6) 0.002(5) 0.013(5) 0.002(5)
O10 0.069(5) 0.054(6) 0.058(5) 0.000(5) -0.001(5) 0.030(5)
O11 0.066(5) 0.065(5) 0.097(6) -0.001(5) 0.004(5) 0.005(5)
O12 0.070(9) 0.056(9) 0.050(9) -0.004(8) 0.005(8) 0.010(8)
O13 0.065(5) 0.063(5) 0.098(5) 0.003(4) 0.008(4) 0.005(4)
O14 0.068(5) 0.057(5) 0.058(5) 0.001(4) 0.000(4) 0.031(4)
O15 0.067(5) 0.066(5) 0.102(6) 0.007(5) 0.017(5) 0.000(5)
O16 0.073(5) 0.063(5) 0.062(5) -0.006(4) -0.003(4) 0.027(4)
O17 0.064(5) 0.064(5) 0.095(5) 0.001(4) 0.009(4) 0.003(4)
O18 0.067(4) 0.061(4) 0.057(4) -0.008(4) 0.006(4) 0.025(4)
O19 0.072(9) 0.066(9) 0.100(9) 0.001(8) 0.005(8) -0.003(8)
O20 0.068(4) 0.060(4) 0.060(4) -0.001(4) 0.000(4) 0.028(4)
O21 0.072(5) 0.062(5) 0.055(5) 0.004(5) -0.006(5) 0.024(5)
O22 0.073(9) 0.052(9) 0.104(10) 0.004(9) 0.012(9) 0.004(8)
O23 0.050(8) 0.070(9) 0.071(9) -0.016(8) 0.000(8) 0.018(8)
O24 0.078(9) 0.061(9) 0.055(9) 0.011(8) 0.015(8) 0.050(7)
O25 0.067(5) 0.063(5) 0.099(6) -0.001(5) 0.007(5) 0.004(4)
O26 0.092(9) 0.068(9) 0.067(8) 0.007(8) -0.007(8) 0.031(8)
O27 0.056(9) 0.051(9) 0.093(10) -0.016(8) 0.007(8) -0.001(8)
O28 0.062(7) 0.071(7) 0.099(7) 0.007(7) 0.019(6) -0.004(6)
O29 0.077(5) 0.059(5) 0.057(5) -0.001(4) -0.007(5) 0.029(4)
O30 0.062(5) 0.065(6) 0.094(6) 0.003(5) 0.012(5) 0.005(5)
O31 0.081(9) 0.060(9) 0.064(9) -0.021(8) -0.010(8) 0.045(8)
O32 0.067(9) 0.078(10) 0.085(10) 0.020(9) 0.028(9) 0.011(8)
O33 0.063(5) 0.063(5) 0.096(5) 0.002(4) 0.008(4) 0.006(4)
O34 0.062(5) 0.061(5) 0.055(5) 0.005(5) -0.001(5) 0.023(5)
O35 0.072(4) 0.061(4) 0.059(4) -0.003(4) -0.004(4) 0.028(4)
O36 0.064(5) 0.065(5) 0.099(5) 0.000(4) 0.012(4) 0.001(4)
O37 0.067(4) 0.061(5) 0.059(4) -0.009(4) 0.005(4) 0.024(4)
O38 0.062(5) 0.064(6) 0.103(6) 0.008(5) 0.021(5) 0.006(5)
O39 0.065(4) 0.062(5) 0.057(4) -0.010(4) 0.007(4) 0.026(4)
O40 0.067(5) 0.064(5) 0.097(5) 0.001(5) 0.005(5) 0.007(4)
O41 0.066(4) 0.063(5) 0.056(4) 0.000(4) 0.000(4) 0.025(4)
O42 0.068(4) 0.058(4) 0.060(4) 0.000(4) 0.000(4) 0.029(4)
O43 0.065(5) 0.065(5) 0.101(5) 0.003(4) 0.014(4) 0.004(4)
O44 0.081(9) 0.067(9) 0.124(10) -0.002(8) 0.002(9) 0.018(8)
C10 0.069(6) 0.065(7) 0.051(6) 0.014(6) 0.019(6) 0.037(6)
C9 0.070(6) 0.065(6) 0.051(5) 0.015(5) 0.017(5) 0.036(5)
N5 0.068(5) 0.063(6) 0.050(5) 0.011(5) 0.018(5) 0.037(5)
C18 0.068(6) 0.063(6) 0.050(6) 0.014(5) 0.016(5) 0.037(5)
C12 0.070(6) 0.067(6) 0.051(6) 0.015(5) 0.018(5) 0.034(5)
C11 0.068(6) 0.066(7) 0.051(6) 0.013(6) 0.018(6) 0.036(6)

loop_
_atom_type_symbol
_atom_type_description
_atom_type_scat_dispersion_real
_atom_type_scat_dispersion_imag
_atom_type_scat_source
C C 0.0033 0.0016 'International Tables Vol C Tables 4.2.6.8 and 6.1.1.4'
H H 0.0000 0.0000 'International Tables Vol C Tables 4.2.6.8 and 6.1.1.4'
N N 0.0061 0.0033 'International Tables Vol C Tables 4.2.6.8 and 6.1.1.4'
O O 0.0106 0.0060 'International Tables Vol C Tables 4.2.6.8 and 6.1.1.4'
Si Si 0.0817 0.0704 'International Tables Vol C Tables 4.2.6.8 and 6.1.1.4'
Cu Cu 0.3201 1.2651 'International Tables Vol C Tables 4.2.6.8 and 6.1.1.4'
W W -0.8490 6.8722 'International Tables Vol C Tables 4.2.6.8 and 6.1.1.4'

loop_
_geom_angle_atom_site_label_1
_geom_angle_atom_site_label_2
_geom_angle_atom_site_label_3
_geom_angle
_geom_angle_site_symmetry_1
_geom_angle_site_symmetry_3
O32 W1 O38 103.0(11) . .
O32 W1 O15 98.2(11) . .
O38 W1 O15 91.1(10) . .
O32 W1 O9 102.3(10) . 2_864
O38 W1 O9 154.4(11) . 2_864
O15 W1 O9 89.1(9) . 2_864
O32 W1 O28 101.7(11) . .
O38 W1 O28 85.9(10) . .
O15 W1 O28 160.0(11) . .
O9 W1 O28 85.2(9) 2_864 .
O32 W1 O6 155.6(14) . 2_864
O38 W1 O6 63.2(13) . 2_864
O15 W1 O6 63.9(14) . 2_864
O9 W1 O6 94.2(13) 2_864 2_864
O28 W1 O6 97.4(13) . 2_864
O19 W2 O43 106.0(11) . .
O19 W2 O13 104.9(12) . .
O43 W2 O13 84.0(10) . .
O19 W2 O17 100.9(10) . .
O43 W2 O17 153.1(10) . .
O13 W2 O17 87.6(10) . .
O19 W2 O15 94.8(12) . .
O43 W2 O15 90.6(10) . .
O13 W2 O15 160.3(10) . .
O17 W2 O15 88.8(10) . .
O19 W2 O6 153.6(15) . 2_864
O43 W2 O6 60.7(13) . 2_864
O13 W2 O6 96.5(14) . 2_864
O17 W2 O6 95.1(13) . 2_864
O15 W2 O6 64.5(14) . 2_864
O22 W3 O9 99.3(11) . .
O22 W3 O25 100.3(11) . .
O9 W3 O25 160.5(10) . .
O22 W3 O11 99.5(11) . 2_864
O9 W3 O11 90.2(10) . 2_864
O25 W3 O11 86.9(10) . 2_864
O22 W3 O36 102.8(11) . .
O9 W3 O36 87.2(10) . .
O25 W3 O36 88.1(10) . .
O11 W3 O36 157.7(10) 2_864 .
O22 W3 O8 155.8(13) . 2_864
O9 W3 O8 92.0(13) . 2_864
O25 W3 O8 70.0(13) . 2_864
O11 W3 O8 58.9(13) 2_864 2_864
O36 W3 O8 99.0(13) . 2_864
O22 W3 O3 156.6(13) . .
O9 W3 O3 67.8(13) . .
O25 W3 O3 93.7(13) . .
O11 W3 O3 99.9(13) 2_864 .
O36 W3 O3 58.7(13) . .
O8 W3 O3 47.4(15) 2_864 .
O44 W4 O36 95.0(12) . .
O44 W4 O28 97.9(12) . 2_864
O36 W4 O28 88.2(10) . 2_864
O44 W4 O13 104.5(12) . .
O36 W4 O13 88.2(10) . .
O28 W4 O13 157.5(11) 2_864 .
O44 W4 O33 104.1(11) . .
O36 W4 O33 160.8(11) . .
O28 W4 O33 87.6(10) 2_864 .
O13 W4 O33 88.5(10) . .
O44 W4 O3 155.2(16) . .
O36 W4 O3 65.8(14) . .
O28 W4 O3 67.3(14) 2_864 .
O13 W4 O3 91.0(14) . .
O33 W4 O3 95.4(14) . .
O44 W4 O5 163.5(15) . .
O36 W4 O5 98.1(13) . .
O28 W4 O5 92.6(14) 2_864 .
O13 W4 O5 65.9(14) . .
O33 W4 O5 63.5(13) . .
O3 W4 O5 41.4(16) . .
O27 W5 O43 108.0(10) . .
O27 W5 O38 103.4(11) . .
O43 W5 O38 90.4(10) . .
O27 W5 O40 98.5(10) . 2_864
O43 W5 O40 153.4(10) . 2_864
O38 W5 O40 85.3(10) . 2_864
O27 W5 O25 101.0(10) . .
O43 W5 O25 84.8(10) . .
O38 W5 O25 155.4(9) . .
O40 W5 O25 88.2(10) 2_864 .
O27 W5 O6 154.0(13) . 2_864
O43 W5 O6 56.8(13) . 2_864
O38 W5 O6 59.5(13) . 2_864
O40 W5 O6 99.2(13) 2_864 2_864
O25 W5 O6 98.4(13) . 2_864
O30 W6 O40 99.6(11) . .
O30 W6 O33 102.0(11) . .
O40 W6 O33 88.7(10) . .
O30 W6 O11 97.6(11) . .
O40 W6 O11 86.7(10) . .
O33 W6 O11 160.3(10) . .
O30 W6 O17 98.9(11) . .
O40 W6 O17 161.4(10) . .
O33 W6 O17 89.0(10) . .
O11 W6 O17 89.3(10) . .
O30 W6 O8 157.2(14) . .
O40 W6 O8 70.2(13) . .
O33 W6 O8 98.2(14) . .
O11 W6 O8 62.3(14) . .
O17 W6 O8 91.9(13) . .
O30 W6 O5 159.5(14) . .
O40 W6 O5 95.2(14) . .
O33 W6 O5 64.0(14) . .
O11 W6 O5 97.4(14) . .
O17 W6 O5 67.4(13) . .
O8 W6 O5 42.8(15) . .
O23 W7 O16 106.0(10) . .
O23 W7 O37 100.0(9) . .
O16 W7 O37 83.8(9) . .
O23 W7 O29 102.3(10) . 2_655
O16 W7 O29 88.9(9) . 2_655
O37 W7 O29 157.7(9) . 2_655
O23 W7 O39 99.6(10) . .
O16 W7 O39 154.2(9) . .
O37 W7 O39 89.4(9) . .
O29 W7 O39 88.1(9) 2_655 .
O23 W7 O4 156.9(13) . .
O16 W7 O4 60.8(12) . .
O37 W7 O4 97.3(11) . .
O29 W7 O4 61.0(11) 2_655 .
O39 W7 O4 95.7(12) . .
O23 W7 O2 154.6(12) . .
O16 W7 O2 91.1(11) . .
O37 W7 O2 62.7(11) . .
O29 W7 O2 96.5(11) 2_655 .
O39 W7 O2 63.8(11) . .
O4 W7 O2 48.5(14) . .
O10 W8 O14 100.9(9) . .
O10 W8 O29 100.8(9) . .
O14 W8 O29 91.3(9) . .
O10 W8 O35 101.4(10) . .
O14 W8 O35 157.8(9) . .
O29 W8 O35 85.0(9) . .
O10 W8 O42 99.0(9) . .
O14 W8 O42 88.8(9) . .
O29 W8 O42 159.8(9) . .
O35 W8 O42 87.4(9) . .
O10 W8 O4 155.6(12) . 2_655
O14 W8 O4 97.0(12) . 2_655
O29 W8 O4 62.1(11) . 2_655
O35 W8 O4 62.0(12) . 2_655
O42 W8 O4 97.9(11) . 2_655
O10 W8 O7 156.5(11) . 2_655
O14 W8 O7 64.6(10) . 2_655
O29 W8 O7 98.0(11) . 2_655
O35 W8 O7 94.2(11) . 2_655
O42 W8 O7 64.0(11) . 2_655
O4 W8 O7 47.8(13) 2_655 2_655
O12 W9 O35 99.7(9) . .
O12 W9 O34 102.6(9) . .
O35 W9 O34 157.4(9) . .
O12 W9 O41 100.1(10) . .
O35 W9 O41 88.1(9) . .
O34 W9 O41 91.2(9) . .
O12 W9 O16 106.3(10) . 2_655
O35 W9 O16 88.0(9) . 2_655
O34 W9 O16 82.6(9) . 2_655
O41 W9 O16 153.6(9) . 2_655
O12 W9 O4 153.3(11) . 2_655
O35 W9 O4 60.6(11) . 2_655
O34 W9 O4 97.2(11) . 2_655
O41 W9 O4 97.2(11) . 2_655
O16 W9 O4 58.6(11) 2_655 2_655
O12 W9 O1 156.5(11) . .
O35 W9 O1 97.5(11) . .
O34 W9 O1 62.2(11) . .
O41 W9 O1 64.5(11) . .
O16 W9 O1 90.2(11) 2_655 .
O4 W9 O1 50.2(12) 2_655 .
O24 W10 O39 103.2(10) . .
O24 W10 O21 98.2(9) . 2_655
O39 W10 O21 89.3(9) . 2_655
O24 W10 O18 102.8(9) . .
O39 W10 O18 87.6(9) . .
O21 W10 O18 158.9(9) 2_655 .
O24 W10 O41 99.2(10) . .
O39 W10 O41 157.3(9) . .
O21 W10 O41 91.0(9) 2_655 .
O18 W10 O41 84.0(9) . .
O24 W10 O1 155.4(12) . .
O39 W10 O1 93.3(12) . .
O21 W10 O1 63.4(11) 2_655 .
O18 W10 O1 95.9(11) . .
O41 W10 O1 66.7(11) . .
O24 W10 O2 159.7(12) . .
O39 W10 O2 65.5(11) . .
O21 W10 O2 98.5(11) 2_655 .
O18 W10 O2 61.4(11) . .
O41 W10 O2 92.1(11) . .
O1 W10 O2 45.0(13) . .
O26 W11 O18 100.4(10) . .
O26 W11 O42 97.9(10) . .
O18 W11 O42 89.2(9) . .
O26 W11 O20 103.4(10) . .
O18 W11 O20 156.2(9) . .
O42 W11 O20 88.7(9) . .
O26 W11 O37 103.3(10) . .
O18 W11 O37 89.0(9) . .
O42 W11 O37 158.6(9) . .
O20 W11 O37 84.4(9) . .
O26 W11 O2 158.5(12) . .
O18 W11 O2 63.0(12) . .
O42 W11 O2 95.5(11) . .
O20 W11 O2 93.7(11) . .
O37 W11 O2 64.9(11) . .
O26 W11 O7 158.5(12) . 2_655
O18 W11 O7 95.0(11) . 2_655
O42 W11 O7 67.1(11) . 2_655
O20 W11 O7 62.5(11) . 2_655
O37 W11 O7 91.8(11) . 2_655
O2 W11 O7 43.0(12) . 2_655
O31 W12 O20 103.9(9) . .
O31 W12 O34 101.2(10) . 2_655
O20 W12 O34 88.4(9) . 2_655
O31 W12 O14 102.3(10) . .
O20 W12 O14 87.5(9) . .
O34 W12 O14 156.5(8) 2_655 .
O31 W12 O21 98.2(9) . .
O20 W12 O21 157.8(9) . .
O34 W12 O21 89.0(9) 2_655 .
O14 W12 O21 86.1(9) . .
O31 W12 O1 157.4(13) . 2_655
O20 W12 O1 94.7(11) . 2_655
O34 W12 O1 66.2(12) 2_655 2_655
O14 W12 O1 91.1(12) . 2_655
O21 W12 O1 64.3(11) . 2_655
O31 W12 O7 159.6(12) . 2_655
O20 W12 O7 61.4(11) . 2_655
O34 W12 O7 92.9(11) 2_655 2_655
O14 W12 O7 64.9(11) . 2_655
O21 W12 O7 96.7(11) . 2_655
O1 W12 O7 42.9(13) 2_655 2_655
N4 Cu1 N2 161.9(10) . .
N4 Cu1 N1 101.0(9) . .
N2 Cu1 N1 80.3(9) . .
N4 Cu1 N7 84.1(9) . .
N2 Cu1 N7 98.0(9) . .
N1 Cu1 N7 168.4(10) . .
N4 Cu1 O10 89.1(9) . .
N2 Cu1 O10 108.9(8) . .
N1 Cu1 O10 84.1(9) . .
N7 Cu1 O10 85.6(8) . .
N30 Cu2 N8 134.5(9) . .
N30 Cu2 N12 104.0(9) . 2_765
N8 Cu2 N12 94.6(9) . 2_765
N30 Cu2 N24 104.0(9) . .
N8 Cu2 N24 105.0(10) . .
N12 Cu2 N24 114.9(8) 2_765 .
N16 Cu3 N29 165.1(10) . .
N16 Cu3 N32 80.0(9) . .
N29 Cu3 N32 98.7(9) . .
N16 Cu3 N22 99.7(9) . .
N29 Cu3 N22 81.4(9) . .
N32 Cu3 N22 179.4(10) . .
N16 Cu3 O30 88.3(9) . .
N29 Cu3 O30 106.5(9) . .
N32 Cu3 O30 88.6(9) . .
N22 Cu3 O30 91.9(9) . .
N27 Cu4 N15 147.9(10) . .
N27 Cu4 N14 97.7(10) . .
N15 Cu4 N14 113.5(9) . .
N37 Cu5 N10 171.5(11) . .
N37 Cu5 N5 80.8(8) . .
N10 Cu5 N5 100.7(8) . .
N37 Cu5 N17 95.5(9) . .
N10 Cu5 N17 81.8(9) . .
N5 Cu5 N17 170.7(10) . .
N37 Cu5 OW1 93.1(10) . .
N10 Cu5 OW1 95.2(10) . .
N5 Cu5 OW1 91.8(8) . .
N17 Cu5 OW1 96.9(10) . .
N36 Cu6 N36 180.000(1) 2_865 .
N36 Cu6 N40 98.2(9) 2_865 2_865
N36 Cu6 N40 81.8(9) . 2_865
N36 Cu6 N40 81.8(9) 2_865 .
N36 Cu6 N40 98.2(9) . .
N40 Cu6 N40 180.0(14) 2_865 .
N39 Cu7 N34 108.4(9) 2_754 .
N39 Cu7 N13 130.1(10) 2_754 .
N34 Cu7 N13 104.6(9) . .
N39 Cu7 N33 95.1(9) 2_754 2_754
N34 Cu7 N33 120.2(9) . 2_754
N13 Cu7 N33 99.5(10) . 2_754
N6 Cu8 N6 180(2) . 2_654
N6 Cu8 N9 100.2(10) . 2_654
N6 Cu8 N9 79.8(18) 2_654 2_654
N6 Cu8 N9 79.8(10) . .
N6 Cu8 N9 100.2(18) 2_654 .
N9 Cu8 N9 180.0(15) 2_654 .
N21 Cu9 N26 134.4(10) . 2_765
N21 Cu9 N25 123.8(9) . .
N26 Cu9 N25 99.8(9) 2_765 .
O7 Si2 O7 180(3) . 2_655
O7 Si2 O1 113(2) . 2_655
O7 Si2 O1 67(2) 2_655 2_655
O7 Si2 O1 67(2) . .
O7 Si2 O1 113(2) 2_655 .
O1 Si2 O1 180(4) 2_655 .
O7 Si2 O2 65.8(19) . 2_655
O7 Si2 O2 114.2(19) 2_655 2_655
O1 Si2 O2 69.7(19) 2_655 2_655
O1 Si2 O2 110.3(19) . 2_655
O7 Si2 O2 114.2(19) . .
O7 Si2 O2 65.8(19) 2_655 .
O1 Si2 O2 110.3(19) 2_655 .
O1 Si2 O2 69.7(19) . .
O2 Si2 O2 180(3) 2_655 .
O7 Si2 O4 72.5(19) . .
O7 Si2 O4 107.5(19) 2_655 .
O1 Si2 O4 77.0(19) 2_655 .
O1 Si2 O4 103.0(19) . .
O2 Si2 O4 108(2) 2_655 .
O2 Si2 O4 72(2) . .
O7 Si2 O4 107.5(19) . 2_655
O7 Si2 O4 72.5(19) 2_655 2_655
O1 Si2 O4 103.0(19) 2_655 2_655
O1 Si2 O4 77.0(19) . 2_655
O2 Si2 O4 72(2) 2_655 2_655
O2 Si2 O4 108(2) . 2_655
O4 Si2 O4 180(4) . 2_655
O5 Si1 O5 180(3) . 2_864
O5 Si1 O3 120(2) . 2_864
O5 Si1 O3 60(2) 2_864 2_864
O5 Si1 O3 60(2) . .
O5 Si1 O3 120(2) 2_864 .
O3 Si1 O3 180(3) 2_864 .
O5 Si1 O8 63(2) . .
O5 Si1 O8 117(2) 2_864 .
O3 Si1 O8 73(2) 2_864 .
O3 Si1 O8 107(2) . .
O5 Si1 O8 117(2) . 2_864
O5 Si1 O8 63(2) 2_864 2_864
O3 Si1 O8 107(2) 2_864 2_864
O3 Si1 O8 73(2) . 2_864
O8 Si1 O8 180.000(7) . 2_864
O5 Si1 O6 73(2) . 2_864
O5 Si1 O6 107(2) 2_864 2_864
O3 Si1 O6 76(2) 2_864 2_864
O3 Si1 O6 104(2) . 2_864
O8 Si1 O6 98(2) . 2_864
O8 Si1 O6 82(2) 2_864 2_864
O5 Si1 O6 107(2) . .
O5 Si1 O6 73(2) 2_864 .
O3 Si1 O6 104(2) 2_864 .
O3 Si1 O6 76(2) . .
O8 Si1 O6 82(2) . .
O8 Si1 O6 98(2) 2_864 .
O6 Si1 O6 180(3) 2_864 .
C23 N1 C24 119(3) . .
C23 N1 Cu1 114.9(19) . .
C24 N1 Cu1 125.8(19) . .
N31 N2 C41 109(2) . .
N31 N2 Cu1 135.6(18) . .
C41 N2 Cu1 113.1(17) . .
N14 N3 N4 109(2) . .
C42 N4 N3 102(2) . .
C42 N4 Cu1 114.2(18) . .
N3 N4 Cu1 143.2(18) . .
N6 C31 C40 120.0 . .
C5 N7 C20 119(3) . .
C5 N7 Cu1 130(2) . .
C20 N7 Cu1 111.2(18) . .
N18 N8 N26 109(2) . .
N18 N8 Cu2 127.7(18) . .
N26 N8 Cu2 121.0(18) . .
C43 N9 N11 109(3) . .
C43 N9 Cu8 121(2) . .
N11 N9 Cu8 127(2) . .
C46 N10 N18 106(2) . .
C46 N10 Cu5 114.6(19) . .
N18 N10 Cu5 134.4(19) . .
N9 N11 N13 105(2) . .
N31 N12 N24 111(2) . .
N31 N12 Cu2 126.1(17) . 2_765
N24 N12 Cu2 122.0(17) . 2_765
N27 N13 N11 113(2) . .
N27 N13 Cu7 119.5(19) . .
N11 N13 Cu7 127(2) . .
N3 N14 N35 110(2) . .
N3 N14 Cu4 123.5(18) . .
N35 N14 Cu4 119.9(18) . .
N39 N15 C48 104(2) . .
N39 N15 Cu4 125.3(18) . .
C48 N15 Cu4 130.7(18) . .
C47 N16 N28 105(2) . .
C47 N16 Cu3 117.6(17) . .
N28 N16 Cu3 137.9(18) . .
C1 N17 C19 115(2) . .
C1 N17 Cu5 132(2) . .
C19 N17 Cu5 112.4(17) . .
N8 N18 N10 111(2) . .
N28 N19 N25 112(2) . .
N39 N20 N37 104(2) . 2_755
N38 N21 N30 115(2) . .
N38 N21 Cu9 117.5(17) . .
N30 N21 Cu9 124.9(16) . .
C35 N22 C34 121(3) . .
C35 N22 Cu3 127(2) . .
C34 N22 Cu3 112.4(18) . .
N33 N23 N29 110(2) . .
C41 N24 N12 104(2) . .
C41 N24 Cu2 132.4(19) . .
N12 N24 Cu2 122.9(17) . .
C47 N25 N19 103(2) . .
C47 N25 Cu9 137.7(18) . .
N19 N25 Cu9 117.4(16) . .
C46 N26 N8 104(2) . .
C46 N26 Cu9 123.2(18) . 2_765
N8 N26 Cu9 129.7(19) . 2_765
N13 N27 C43 101(2) . .
N13 N27 Cu4 125(2) . .
C43 N27 Cu4 132(2) . .
N19 N28 N16 107(2) . .
N23 N29 C45 106(2) . .
N23 N29 Cu3 138.7(19) . .
C45 N29 Cu3 113.9(18) . .
C44 N30 N21 100(2) . .
C44 N30 Cu2 143.5(18) . .
N21 N30 Cu2 116.1(16) . .
N2 N31 N12 106(2) . .
C28 N32 C26 118(2) . .
C28 N32 Cu3 128.7(19) . .
C26 N32 Cu3 113.5(18) . .
N23 N33 N34 111(2) . .
N23 N33 Cu7 127.0(19) . 2_754
N34 N33 Cu7 122.0(17) . 2_754
C45 N34 N33 101(2) . .
C45 N34 Cu7 140(2) . .
N33 N34 Cu7 117.8(17) . .
C42 N35 N14 104(2) . .
C44 N36 N38 106(2) . .
C44 N36 Cu6 118.2(19) . .
N38 N36 Cu6 134.6(16) . .
C48 N37 N20 106(2) 2_755 2_755
C48 N37 Cu5 112.3(18) 2_755 .
N20 N37 Cu5 134.5(18) 2_755 .
N21 N38 N36 103(2) . .
N20 N39 N15 116(2) . .
N20 N39 Cu7 122.1(17) . 2_754
N15 N39 Cu7 121.4(18) . 2_754
C15 N40 C14 119(3) . .
C15 N40 Cu6 132(2) . .
C14 N40 Cu6 108.3(19) . .
N17 C1 C3 126(3) . .
C19 C2 C4 118(3) . .
C1 C3 C4 119(3) . .
C3 C4 C2 119(3) . .
N7 C5 C6 127(3) . .
C5 C6 C7 116(3) . .
C8 C7 C6 121(3) . .
C7 C8 C20 116(3) . .
C15 C13 C16 118(3) . .
N40 C14 C17 121(3) . .
N40 C14 C44 117(2) . 2_865
C17 C14 C44 123(3) . 2_865
N40 C15 C13 126(3) . .
C13 C16 C17 117(3) . .
C14 C17 C16 119(3) . .
C2 C19 N17 122(3) . .
C2 C19 C46 127(3) . .
N17 C19 C46 110(2) . .
N7 C20 C8 121(3) . .
N7 C20 C42 114(3) . .
C8 C20 C42 124(3) . .
C25 C21 C22 115(3) . .
C21 C22 C23 122(3) . .
N1 C23 C22 122(3) . .
N1 C23 C41 115(3) . .
C22 C23 C41 123(3) . .
N1 C24 C25 117(2) . .
C21 C25 C24 124(3) . .
N32 C26 C47 114(2) . .
N32 C26 C27 119(2) . .
C47 C26 C27 127(2) . .
C29 C27 C26 120(3) . .
N32 C28 C30 124(3) . .
C30 C29 C27 118(3) . .
C29 C30 C28 121(3) . .
C31 N6 C37 120.0 . .
C31 N6 Cu8 129.4(11) . .
C37 N6 Cu8 110.5(11) . .
C33 C32 C34 116(3) . .
C32 C33 C36 126(3) . .
N22 C34 C32 120(3) . .
N22 C34 C45 112(3) . .
C32 C34 C45 126(3) . .
N22 C35 C36 123(3) . .
C33 C36 C35 113(3) . .
N6 C37 C38 120.0 . .
N6 C37 C43 119.7(19) . .
C38 C37 C43 120.1(19) . .
C39 C38 C37 120.0 . .
C40 C39 C38 120.0 . .
C39 C40 C31 120.0 . .
N24 C41 N2 110(2) . .
N24 C41 C23 135(3) . .
N2 C41 C23 115(2) . .
N35 C42 N4 114(3) . .
N35 C42 C20 129(3) . .
N4 C42 C20 116(2) . .
N9 C43 N27 113(3) . .
N9 C43 C37 108(3) . .
N27 C43 C37 139(3) . .
N36 C44 N30 116(2) . .
N36 C44 C14 114(2) . 2_865
N30 C44 C14 129(3) . 2_865
N34 C45 N29 112(2) . .
N34 C45 C34 129(3) . .
N29 C45 C34 119(2) . .
N10 C46 N26 111(2) . .
N10 C46 C19 119(3) . .
N26 C46 C19 129(3) . .
N25 C47 N16 113(2) . .
N25 C47 C26 133(3) . .
N16 C47 C26 114(2) . .
C18 C48 N15 133(5) 2_755 .
C18 C48 N37 118(6) 2_755 2_755
N15 C48 N37 108(2) . 2_755
Si2 O1 O7 55.4(18) . .
Si2 O1 W12 127(2) . 2_655
O7 O1 W12 71.8(18) . 2_655
Si2 O1 W10 123(2) . .
O7 O1 W10 140(2) . .
W12 O1 W10 97.1(14) 2_655 .
Si2 O1 W9 115.7(18) . .
O7 O1 W9 126(2) . .
W12 O1 W9 93.2(14) 2_655 .
W10 O1 W9 92.0(14) . .
Si2 O2 O7 55.8(18) . 2_655
Si2 O2 W11 125(2) . .
O7 O2 W11 69.0(18) 2_655 .
Si2 O2 W10 122(2) . .
O7 O2 W10 136(3) 2_655 .
W11 O2 W10 95.9(14) . .
Si2 O2 W7 119(2) . .
O7 O2 W7 127(2) 2_655 .
W11 O2 W7 94.3(14) . .
W10 O2 W7 93.2(13) . .
O5 O3 Si1 58(2) . .
O5 O3 W4 74(2) . .
Si1 O3 W4 132(3) . .
O5 O3 W3 143(3) . .
Si1 O3 W3 119(2) . .
W4 O3 W3 98.1(17) . .
Si2 O4 W8 121(2) . 2_655
Si2 O4 W7 121(2) . .
W8 O4 W7 99.0(14) 2_655 .
Si2 O4 W9 117.0(18) . 2_655
W8 O4 W9 97.6(15) 2_655 2_655
W7 O4 W9 96.8(14) . 2_655
Si1 O5 O3 62(2) . .
Si1 O5 O8 60(2) . .
O3 O5 O8 107(4) . .
Si1 O5 W6 125(2) . .
O3 O5 W6 139(3) . .
O8 O5 W6 65(2) . .
Si1 O5 W4 126(3) . .
O3 O5 W4 65(2) . .
O8 O5 W4 141(3) . .
W6 O5 W4 96.5(16) . .
Si1 O6 W2 123(2) . 2_864
Si1 O6 W1 121(2) . 2_864
W2 O6 W1 100.5(18) 2_864 2_864
Si1 O6 W5 115(2) . 2_864
W2 O6 W5 96.5(16) 2_864 2_864
W1 O6 W5 95.6(16) 2_864 2_864
Si2 O7 O2 58.4(18) . 2_655
Si2 O7 O1 57.9(18) . .
O2 O7 O1 99(3) 2_655 .
Si2 O7 W11 126.4(19) . 2_655
O2 O7 W11 68.0(18) 2_655 2_655
O1 O7 W11 138(2) . 2_655
Si2 O7 W12 123(2) . 2_655
O2 O7 W12 135(3) 2_655 2_655
O1 O7 W12 65.3(18) . 2_655
W11 O7 W12 94.8(13) 2_655 2_655
Si2 O7 W8 119(2) . 2_655
O2 O7 W8 129(2) 2_655 2_655
O1 O7 W8 122(2) . 2_655
W11 O7 W8 93.2(14) 2_655 2_655
W12 O7 W8 91.8(12) 2_655 2_655
Si1 O8 O5 57(2) . .
Si1 O8 W6 130(3) . .
O5 O8 W6 73(2) . .
Si1 O8 W3 121(2) . 2_864
O5 O8 W3 145(3) . 2_864
W6 O8 W3 100.2(17) . 2_864
W3 O9 W1 138.5(14) . 2_864
W8 O10 Cu1 131.1(10) . .
W6 O11 W3 138.2(14) . 2_864
W4 O13 W2 140.4(13) . .
W8 O14 W12 138.4(11) . .
W1 O15 W2 130.9(14) . .
W7 O16 W9 142.4(12) . 2_655
W2 O17 W6 136.7(13) . .
W11 O18 W10 139.3(12) . .
W12 O20 W11 140.4(12) . .
W10 O21 W12 134.5(11) 2_655 .
W3 O25 W5 135.1(13) . .
W4 O28 W1 139.5(14) 2_864 .
W8 O29 W7 138.0(12) . 2_655
W6 O30 Cu3 132.2(13) . .
W6 O33 W4 135.2(12) . .
W12 O34 W9 138.0(11) 2_655 .
W9 O35 W8 139.8(13) . .
W4 O36 W3 136.7(13) . .
W7 O37 W11 137.3(11) . .
W1 O38 W5 140.8(13) . .
W10 O39 W7 137.3(11) . .
W6 O40 W5 134.7(12) . 2_864
W9 O41 W10 136.0(12) . .
W11 O42 W8 135.3(12) . .
W2 O43 W5 144.5(14) . .
C9 C10 C11 120.0 . .
C10 C9 N5 120.0 . .
C18 N5 C9 120.0 . .
C18 N5 Cu5 112.1(9) . .
C9 N5 Cu5 127.4(9) . .
C48 C18 N5 113.6(17) 2_755 .
C48 C18 C12 126.3(17) 2_755 .
N5 C18 C12 120.0 . .
C11 C12 C18 120.0 . .
C12 C11 C10 120.0 . .

loop_
_geom_bond_atom_site_label_1
_geom_bond_atom_site_label_2
_geom_bond_distance
_geom_bond_site_symmetry_2
W1 O32 1.66(2) .
W1 O38 1.81(2) .
W1 O15 1.93(2) .
W1 O9 1.93(2) 2_864
W1 O28 1.96(2) .
W1 O6 2.33(5) 2_864
W2 O19 1.67(2) .
W2 O43 1.83(2) .
W2 O13 1.88(2) .
W2 O17 1.89(2) .
W2 O15 1.96(3) .
W2 O6 2.27(5) 2_864
W3 O22 1.70(2) .
W3 O9 1.85(2) .
W3 O25 1.85(2) .
W3 O11 1.90(2) 2_864
W3 O36 1.98(2) .
W3 O8 2.39(5) 2_864
W3 O3 2.44(4) .
W4 O44 1.66(3) .
W4 O36 1.80(2) .
W4 O28 1.81(2) 2_864
W4 O13 1.85(2) .
W4 O33 1.92(2) .
W4 O3 2.20(5) .
W4 O5 2.35(5) .
W5 O27 1.71(2) .
W5 O43 1.87(2) .
W5 O38 1.93(2) .
W5 O40 1.96(2) 2_864
W5 O25 1.96(3) .
W5 O6 2.44(4) 2_864
W6 O30 1.64(2) .
W6 O40 1.85(2) .
W6 O33 1.87(2) .
W6 O11 1.89(2) .
W6 O17 1.90(2) .
W6 O8 2.23(4) .
W6 O5 2.35(4) .
W7 O23 1.67(2) .
W7 O16 1.81(2) .
W7 O37 1.88(2) .
W7 O29 1.91(2) 2_655
W7 O39 1.92(2) .
W7 O4 2.32(4) .
W7 O2 2.45(4) .
W8 O10 1.66(2) .
W8 O14 1.85(2) .
W8 O29 1.86(2) .
W8 O35 1.89(2) .
W8 O42 1.92(2) .
W8 O4 2.30(4) 2_655
W8 O7 2.48(4) 2_655
W9 O12 1.66(2) .
W9 O35 1.86(2) .
W9 O34 1.88(2) .
W9 O41 1.90(2) .
W9 O16 1.91(2) 2_655
W9 O4 2.38(4) 2_655
W9 O1 2.50(4) .
W10 O24 1.626(18) .
W10 O39 1.87(2) .
W10 O21 1.89(2) 2_655
W10 O18 1.893(19) .
W10 O41 1.90(2) .
W10 O1 2.40(4) .
W10 O2 2.41(4) .
W11 O26 1.69(2) .
W11 O18 1.87(2) .
W11 O42 1.88(2) .
W11 O20 1.90(2) .
W11 O37 1.90(2) .
W11 O2 2.35(4) .
W11 O7 2.36(4) 2_655
W12 O31 1.664(18) .
W12 O20 1.86(2) .
W12 O34 1.88(2) 2_655
W12 O14 1.92(2) .
W12 O21 1.95(2) .
W12 O1 2.32(4) 2_655
W12 O7 2.43(4) 2_655
Cu1 N4 1.90(2) .
Cu1 N2 1.98(2) .
Cu1 N1 2.00(2) .
Cu1 N7 2.02(2) .
Cu1 O10 2.35(2) .
Cu2 N30 1.97(2) .
Cu2 N8 1.98(2) .
Cu2 N12 2.04(2) 2_765
Cu2 N24 2.05(2) .
Cu3 N16 1.92(2) .
Cu3 N29 1.95(2) .
Cu3 N32 2.04(2) .
Cu3 N22 2.08(2) .
Cu3 O30 2.38(2) .
Cu4 N27 1.88(2) .
Cu4 N15 1.94(2) .
Cu4 N14 2.14(2) .
Cu5 N37 1.96(2) .
Cu5 N10 1.96(2) .
Cu5 N5 2.038(13) .
Cu5 N17 2.05(2) .
Cu5 OW1 2.38(3) .
Cu6 N36 1.94(2) 2_865
Cu6 N36 1.94(2) .
Cu6 N40 2.08(2) 2_865
Cu6 N40 2.08(2) .
Cu7 N39 2.01(2) 2_754
Cu7 N34 2.01(2) .
Cu7 N13 2.02(2) .
Cu7 N33 2.07(2) 2_754
Cu8 N6 1.957(14) .
Cu8 N6 1.957(14) 2_654
Cu8 N9 1.99(3) 2_654
Cu8 N9 1.99(3) .
Cu9 N21 1.94(2) .
Cu9 N26 1.98(2) 2_765
Cu9 N25 2.01(2) .
Si2 O7 1.56(4) .
Si2 O7 1.56(4) 2_655
Si2 O1 1.61(4) 2_655
Si2 O1 1.61(4) .
Si2 O2 1.61(4) 2_655
Si2 O2 1.61(4) .
Si2 O4 1.72(4) .
Si2 O4 1.72(4) 2_655
Si1 O5 1.58(5) .
Si1 O5 1.58(5) 2_864
Si1 O3 1.64(5) 2_864
Si1 O3 1.64(5) .
Si1 O8 1.64(4) .
Si1 O8 1.64(4) 2_864
Si1 O6 1.73(5) 2_864
Si1 O6 1.73(5) .
N1 C23 1.28(3) .
N1 C24 1.37(3) .
N2 N31 1.31(3) .
N2 C41 1.34(3) .
N3 N14 1.30(3) .
N3 N4 1.38(3) .
N4 C42 1.34(3) .
C31 N6 1.3900 .
C31 C40 1.3900 .
N7 C5 1.27(3) .
N7 C20 1.35(3) .
N8 N18 1.28(3) .
N8 N26 1.39(3) .
N9 C43 1.26(4) .
N9 N11 1.30(3) .
N10 C46 1.32(3) .
N10 N18 1.35(3) .
N11 N13 1.33(3) .
N12 N31 1.33(3) .
N12 N24 1.35(3) .
N12 Cu2 2.04(2) 2_765
N13 N27 1.34(3) .
N14 N35 1.34(3) .
N15 N39 1.33(3) .
N15 C48 1.37(3) .
N16 C47 1.35(3) .
N16 N28 1.37(3) .
N17 C1 1.33(3) .
N17 C19 1.44(4) .
N19 N28 1.33(3) .
N19 N25 1.35(3) .
N20 N39 1.28(3) .
N20 N37 1.41(3) 2_755
N21 N38 1.35(3) .
N21 N30 1.36(3) .
N22 C35 1.28(3) .
N22 C34 1.37(3) .
N23 N33 1.24(3) .
N23 N29 1.31(3) .
N24 C41 1.33(3) .
N25 C47 1.35(3) .
N26 C46 1.36(3) .
N26 Cu9 1.98(2) 2_765
N27 C43 1.35(4) .
N29 C45 1.34(3) .
N30 C44 1.36(3) .
N32 C28 1.34(3) .
N32 C26 1.35(3) .
N33 N34 1.40(3) .
N33 Cu7 2.07(2) 2_754
N34 C45 1.31(3) .
N35 C42 1.31(3) .
N36 C44 1.29(3) .
N36 N38 1.42(3) .
N37 C48 1.38(3) 2_755
N37 N20 1.41(3) 2_755
N39 Cu7 2.01(2) 2_754
N40 C15 1.31(3) .
N40 C14 1.39(3) .
C1 C3 1.33(4) .
C2 C19 1.36(4) .
C2 C4 1.41(4) .
C3 C4 1.39(4) .
C5 C6 1.33(4) .
C6 C7 1.39(4) .
C7 C8 1.38(4) .
C8 C20 1.42(4) .
C13 C15 1.37(4) .
C13 C16 1.43(4) .
C14 C17 1.41(4) .
C14 C44 1.47(4) 2_865
C16 C17 1.46(4) .
C19 C46 1.46(4) .
C20 C42 1.48(4) .
C21 C25 1.28(4) .
C21 C22 1.37(4) .
C22 C23 1.38(4) .
C23 C41 1.44(4) .
C24 C25 1.46(4) .
C26 C47 1.43(4) .
C26 C27 1.44(4) .
C27 C29 1.42(4) .
C28 C30 1.37(4) .
C29 C30 1.29(4) .
N6 C37 1.3900 .
C32 C33 1.34(4) .
C32 C34 1.39(4) .
C33 C36 1.35(4) .
C34 C45 1.45(4) .
C35 C36 1.44(4) .
C37 C38 1.3900 .
C37 C43 1.45(3) .
C38 C39 1.3900 .
C39 C40 1.3900 .
C44 C14 1.47(4) 2_865
C48 C18 1.35(12) 2_755
C48 N37 1.38(3) 2_755
O1 O7 1.74(6) .
O1 W12 2.32(4) 2_655
O2 O7 1.72(5) 2_655
O3 O5 1.61(6) .
O4 W8 2.30(4) 2_655
O4 W9 2.38(4) 2_655
O5 O8 1.67(6) .
O6 W2 2.27(5) 2_864
O6 W1 2.33(5) 2_864
O6 W5 2.44(4) 2_864
O7 O2 1.72(5) 2_655
O7 W11 2.36(4) 2_655
O7 W12 2.43(4) 2_655
O7 W8 2.48(4) 2_655
O8 W3 2.39(5) 2_864
O9 W1 1.93(2) 2_864
O11 W3 1.90(2) 2_864
O16 W9 1.91(2) 2_655
O21 W10 1.89(2) 2_655
O28 W4 1.81(2) 2_864
O29 W7 1.91(2) 2_655
O34 W12 1.88(2) 2_655
O40 W5 1.96(2) 2_864
C10 C9 1.3900 .
C10 C11 1.3900 .
C9 N5 1.3900 .
N5 C18 1.3900 .
C18 C48 1.35(3) 2_755
C18 C12 1.3900 .
C12 C11 1.3900 .
